data_4303977
loop_
_publ_author_name
'Alexander Falber'
'Louis Todaro'
'Israel Goldberg'
'Michael V. Favilla'
'Charles Michael Drain'

_publ_section_title
;
Routes to New Hafnium(IV) Tetraaryl Porphyrins and Crystal Structures of
Unusual Phosphate-, Sulfate-, and Peroxide-Bridged Dimers
;
_journal_name_full 'Inorganic Chemistry'
_journal_page_first 454
_journal_page_last 467
_journal_paper_doi 10.1021/ic700840j
_journal_volume 47
_journal_year 2008
_chemical_formula_sum 'C70 H52 Hf N8 O9'
_chemical_formula_weight 1327.69
_chemical_name_systematic
;
 ?
;
_space_group_IT_number 14
_symmetry_cell_setting monoclinic
_symmetry_space_group_name_Hall '-P 2yn'
_symmetry_space_group_name_H-M 'P 1 21/n 1'
_atom_sites_solution_hydrogens geom
_atom_sites_solution_primary direct
_atom_sites_solution_secondary difmap
_audit_creation_method SHELXL-97
_cell_angle_alpha 90.00
_cell_angle_beta 119.58(3)
_cell_angle_gamma 90.00
_cell_formula_units_Z 4
_cell_length_a 14.622(3)
_cell_length_b 31.050(6)
_cell_length_c 14.712(3)
_cell_measurement_temperature 100(2)
_cell_volume 5809(3)
_computing_cell_refinement 'Bruker XSCANS'
_computing_data_collection 'Bruker XSCANS'
_computing_data_reduction 'Bruker SHELXTL'
_computing_molecular_graphics 'Bruker SHELXTL'
_computing_publication_material 'Bruker SHELXTL'
_computing_structure_refinement 'SHELXL-97 (Sheldrick, 1997)'
_computing_structure_solution 'SHELXS-97 (Sheldrick, 1990)'
_diffrn_ambient_temperature 100(2)
_diffrn_measured_fraction_theta_full 0.870
_diffrn_measured_fraction_theta_max 0.870
_diffrn_measurement_device_type 'Bruker-Nonius KappaCCD'
_diffrn_measurement_method '\w scans'
_diffrn_radiation_monochromator graphite
_diffrn_radiation_source 'fine-focus sealed tube'
_diffrn_radiation_type MoK\a
_diffrn_radiation_wavelength 0.71073
_diffrn_reflns_av_R_equivalents 0.0645
_diffrn_reflns_av_sigmaI/netI 0.0699
_diffrn_reflns_limit_h_max 18
_diffrn_reflns_limit_h_min -12
_diffrn_reflns_limit_k_max 40
_diffrn_reflns_limit_k_min -38
_diffrn_reflns_limit_l_max 10
_diffrn_reflns_limit_l_min -18
_diffrn_reflns_number 25788
_diffrn_reflns_theta_full 27.48
_diffrn_reflns_theta_max 27.48
_diffrn_reflns_theta_min 2.07
_exptl_absorpt_coefficient_mu 1.865
_exptl_absorpt_correction_T_max 0.7301
_exptl_absorpt_correction_T_min 0.5224
_exptl_absorpt_correction_type integration
_exptl_absorpt_process_details numerical
_exptl_crystal_density_diffrn 1.518
_exptl_crystal_density_method 'not measured'
_exptl_crystal_F_000 2688
_exptl_crystal_size_max 0.40
_exptl_crystal_size_mid 0.36
_exptl_crystal_size_min 0.18
_refine_diff_density_max 0.743
_refine_diff_density_min -1.140
_refine_diff_density_rms 0.112
_refine_ls_extinction_method none
_refine_ls_goodness_of_fit_ref 1.044
_refine_ls_hydrogen_treatment constr
_refine_ls_matrix_type full
_refine_ls_number_parameters 793
_refine_ls_number_reflns 11570
_refine_ls_number_restraints 0
_refine_ls_restrained_S_all 1.044
_refine_ls_R_factor_all 0.0614
_refine_ls_R_factor_gt 0.0399
_refine_ls_shift/su_max 0.001
_refine_ls_shift/su_mean 0.000
_refine_ls_structure_factor_coef Fsqd
_refine_ls_weighting_details 'calc w=1/[\s^2^(Fo^2^)+(0.0294P)^2^+6.0666P] where P=(Fo^2^+2Fc^2^)/3'
_refine_ls_weighting_scheme calc
_refine_ls_wR_factor_gt 0.0821
_refine_ls_wR_factor_ref 0.0882
_reflns_number_gt 8999
_reflns_number_total 11570
_reflns_threshold_expression >2sigma(I)
_cod_data_source_file ic700840j-file003.cif
_cod_data_source_block x1594l
_cod_depositor_comments
;
The following automatic conversions were performed:
'_symmetry_cell_setting' value 'Monoclinic' changed to 'monoclinic'
according to '/home/saulius/struct/CIF-dictionaries/cif_core.dic'
dictionary named 'cif_core.dic' version 2.4.1 from 2010-06-29.

Automatic conversion script
Id: cif_fix_enum 1527 2010-12-29 10:47:43Z saulius 
;
_cod_original_cell_volume 5809(2)
_cod_database_code 4303977

loop_
_symmetry_equiv_pos_as_xyz
'x, y, z'
'-x+1/2, y+1/2, -z+1/2'
'-x, -y, -z'
'x-1/2, -y-1/2, z-1/2'

loop_
_atom_site_label
_atom_site_type_symbol
_atom_site_fract_x
_atom_site_fract_y
_atom_site_fract_z
_atom_site_U_iso_or_equiv
_atom_site_adp_type
_atom_site_occupancy
_atom_site_symmetry_multiplicity
_atom_site_calc_flag
_atom_site_refinement_flags
_atom_site_disorder_assembly
_atom_site_disorder_group
Hf Hf 0.089871(11) 0.140234(5) 0.774513(13) 0.01386(6) Uani 1 1 d . . .
N1 N 0.2179(2) 0.18148(10) 0.7750(2) 0.0138(7) Uani 1 1 d . . .
N2 N 0.1703(2) 0.16647(11) 0.9377(2) 0.0154(7) Uani 1 1 d . . .
N3 N -0.0471(2) 0.16776(10) 0.7881(3) 0.0157(7) Uani 1 1 d . . .
N4 N 0.0010(2) 0.17623(10) 0.6238(3) 0.0156(7) Uani 1 1 d . . .
C1 C 0.2253(3) 0.19228(12) 0.6867(3) 0.0158(9) Uani 1 1 d . . .
C2 C 0.3298(3) 0.20677(13) 0.7178(3) 0.0173(9) Uani 1 1 d . . .
H2A H 0.3550 0.2162 0.6728 0.021 Uiso 1 1 calc R . .
C3 C 0.3855(3) 0.20450(13) 0.8228(3) 0.0201(9) Uani 1 1 d . . .
H3A H 0.4574 0.2121 0.8653 0.024 Uiso 1 1 calc R . .
C4 C 0.3170(3) 0.18864(13) 0.8590(3) 0.0158(9) Uani 1 1 d . . .
C5 C 0.3476(3) 0.18023(12) 0.9630(3) 0.0157(9) Uani 1 1 d . . .
C6 C 0.2785(3) 0.17024(13) 0.9997(3) 0.0180(9) Uani 1 1 d . . .
C7 C 0.3078(3) 0.16531(14) 1.1080(3) 0.0198(9) Uani 1 1 d . . .
H7A H 0.3772 0.1655 1.1659 0.024 Uiso 1 1 calc R . .
C8 C 0.2182(3) 0.16036(13) 1.1117(3) 0.0185(9) Uani 1 1 d . . .
H8A H 0.2130 0.1570 1.1732 0.022 Uiso 1 1 calc R . .
C9 C 0.1323(3) 0.16109(13) 1.0069(3) 0.0166(9) Uani 1 1 d . . .
C10 C 0.0269(3) 0.15975(14) 0.9796(3) 0.0169(9) Uani 1 1 d . . .
C11 C -0.0563(3) 0.16460(13) 0.8774(3) 0.0183(9) Uani 1 1 d . . .
C12 C -0.1652(3) 0.16643(14) 0.8502(3) 0.0217(10) Uani 1 1 d . . .
H12A H -0.1923 0.1641 0.8969 0.026 Uiso 1 1 calc R . .
C13 C -0.2212(3) 0.17199(14) 0.7460(3) 0.0221(10) Uani 1 1 d . . .
H13A H -0.2955 0.1750 0.7057 0.026 Uiso 1 1 calc R . .
C14 C -0.1491(3) 0.17255(13) 0.7064(3) 0.0193(9) Uani 1 1 d . . .
C15 C -0.1781(3) 0.17733(13) 0.6029(3) 0.0178(9) Uani 1 1 d . . .
C16 C -0.1075(3) 0.17995(13) 0.5641(3) 0.0178(9) Uani 1 1 d . . .
C17 C -0.1374(3) 0.18940(13) 0.4587(3) 0.0188(9) Uani 1 1 d . . .
H17A H -0.2072 0.1931 0.4028 0.023 Uiso 1 1 calc R . .
C18 C -0.0477(3) 0.19214(13) 0.4525(3) 0.0192(9) Uani 1 1 d . . .
H18A H -0.0428 0.1978 0.3915 0.023 Uiso 1 1 calc R . .
C19 C 0.0379(3) 0.18484(13) 0.5560(3) 0.0169(9) Uani 1 1 d . . .
C20 C 0.1438(3) 0.19112(13) 0.5845(3) 0.0150(9) Uani 1 1 d . . .
C21 C 0.4627(3) 0.18291(13) 1.0412(3) 0.0182(9) Uani 1 1 d . . .
C22 C 0.5030(3) 0.21293(14) 1.1210(3) 0.0207(9) Uani 1 1 d . . .
H22A H 0.4568 0.2327 1.1273 0.025 Uiso 1 1 calc R . .
C23 C 0.6096(3) 0.21465(15) 1.1918(3) 0.0244(10) Uani 1 1 d . . .
H23A H 0.6361 0.2350 1.2473 0.029 Uiso 1 1 calc R . .
C24 C 0.6778(3) 0.18651(15) 1.1814(3) 0.0263(11) Uani 1 1 d . . .
H24A H 0.7512 0.1883 1.2285 0.032 Uiso 1 1 calc R . .
C25 C 0.6395(3) 0.15618(15) 1.1035(3) 0.0265(10) Uani 1 1 d . . .
H25A H 0.6863 0.1366 1.0977 0.032 Uiso 1 1 calc R . .
C26 C 0.5314(3) 0.15406(14) 1.0325(3) 0.0230(10) Uani 1 1 d . . .
H26A H 0.5048 0.1330 0.9785 0.028 Uiso 1 1 calc R . .
C31 C -0.0001(3) 0.15343(14) 1.0639(3) 0.0182(9) Uani 1 1 d . . .
C32 C 0.0143(3) 0.11345(15) 1.1098(4) 0.0272(11) Uani 1 1 d . . .
H32A H 0.0419 0.0906 1.0876 0.033 Uiso 1 1 calc R . .
C33 C -0.0107(3) 0.10604(16) 1.1878(4) 0.0321(11) Uani 1 1 d . . .
H33A H 0.0009 0.0784 1.2193 0.039 Uiso 1 1 calc R . .
C34 C -0.0522(3) 0.13851(16) 1.2198(4) 0.0296(11) Uani 1 1 d . . .
H34A H -0.0711 0.1332 1.2720 0.035 Uiso 1 1 calc R . .
C35 C -0.0662(4) 0.17892(16) 1.1754(4) 0.0328(12) Uani 1 1 d . . .
H35A H -0.0941 0.2016 1.1977 0.039 Uiso 1 1 calc R . .
C36 C -0.0397(3) 0.18646(15) 1.0988(4) 0.0272(11) Uani 1 1 d . . .
H36A H -0.0486 0.2145 1.0695 0.033 Uiso 1 1 calc R . .
C41 C -0.2927(3) 0.18223(13) 0.5250(3) 0.0186(9) Uani 1 1 d . . .
C42 C -0.3383(3) 0.22244(15) 0.4979(4) 0.0330(12) Uani 1 1 d . . .
H42A H -0.2970 0.2475 0.5285 0.040 Uiso 1 1 calc R . .
C43 C -0.4452(3) 0.22639(17) 0.4257(4) 0.0401(13) Uani 1 1 d . . .
H43A H -0.4764 0.2542 0.4077 0.048 Uiso 1 1 calc R . .
C44 C -0.5053(3) 0.19069(16) 0.3804(3) 0.0288(11) Uani 1 1 d . . .
H44A H -0.5783 0.1937 0.3320 0.035 Uiso 1 1 calc R . .
C45 C -0.4600(3) 0.15032(16) 0.4050(4) 0.0327(12) Uani 1 1 d . . .
H45A H -0.5011 0.1255 0.3723 0.039 Uiso 1 1 calc R . .
C46 C -0.3535(3) 0.14619(15) 0.4782(4) 0.0296(11) Uani 1 1 d . . .
H46A H -0.3224 0.1184 0.4961 0.036 Uiso 1 1 calc R . .
C51 C 0.1689(3) 0.20083(14) 0.4997(3) 0.0195(9) Uani 1 1 d . . .
C52 C 0.2044(3) 0.16850(15) 0.4591(4) 0.0286(11) Uani 1 1 d . . .
H52A H 0.2127 0.1400 0.4854 0.034 Uiso 1 1 calc R . .
C53 C 0.2274(4) 0.17765(17) 0.3812(4) 0.0373(12) Uani 1 1 d . . .
H53A H 0.2521 0.1554 0.3545 0.045 Uiso 1 1 calc R . .
C54 C 0.2148(3) 0.21917(16) 0.3412(4) 0.0321(12) Uani 1 1 d . . .
H54A H 0.2302 0.2253 0.2869 0.039 Uiso 1 1 calc R . .
C55 C 0.1797(3) 0.25145(16) 0.3813(4) 0.0283(11) Uani 1 1 d . . .
H55A H 0.1708 0.2799 0.3545 0.034 Uiso 1 1 calc R . .
C56 C 0.1575(3) 0.24231(14) 0.4601(3) 0.0214(10) Uani 1 1 d . . .
H56A H 0.1342 0.2647 0.4878 0.026 Uiso 1 1 calc R . .
O61 O 0.14183(19) 0.10112(9) 0.6789(2) 0.0185(6) Uani 1 1 d . . .
O62 O 0.23310(19) 0.09758(9) 0.8498(2) 0.0179(6) Uani 1 1 d . . .
N64 N 0.5040(3) -0.02993(13) 0.7345(3) 0.0361(10) Uani 1 1 d . . .
H64A H 0.5577 -0.0402 0.7918 0.043 Uiso 1 1 calc R . .
H64B H 0.4927 -0.0387 0.6729 0.043 Uiso 1 1 calc R . .
C60 C 0.2220(3) 0.08624(13) 0.7616(3) 0.0182(9) Uani 1 1 d . . .
C61 C 0.2972(3) 0.05730(13) 0.7537(3) 0.0183(9) Uani 1 1 d . . .
C62 C 0.2824(3) 0.04375(13) 0.6567(3) 0.0185(9) Uani 1 1 d . . .
H62A H 0.2244 0.0545 0.5945 0.022 Uiso 1 1 calc R . .
C63 C 0.3504(3) 0.01506(14) 0.6500(4) 0.0252(10) Uani 1 1 d . . .
H63A H 0.3381 0.0057 0.5835 0.030 Uiso 1 1 calc R . .
C64 C 0.4381(3) -0.00050(14) 0.7412(4) 0.0264(11) Uani 1 1 d . . .
C65 C 0.4541(3) 0.01398(14) 0.8380(3) 0.0241(10) Uani 1 1 d . . .
H65A H 0.5138 0.0043 0.9003 0.029 Uiso 1 1 calc R . .
C66 C 0.3851(3) 0.04195(13) 0.8444(3) 0.0215(10) Uani 1 1 d . . .
H66A H 0.3969 0.0511 0.9109 0.026 Uiso 1 1 calc R . .
O71 O 0.05164(19) 0.08742(9) 0.8549(2) 0.0195(6) Uani 1 1 d . . .
O72 O -0.03747(19) 0.09223(9) 0.6848(2) 0.0182(6) Uani 1 1 d . . .
N74 N -0.2697(2) -0.06774(11) 0.7575(3) 0.0269(9) Uani 1 1 d . . .
H74A H -0.3111 -0.0808 0.6980 0.032 Uiso 1 1 calc R . .
H74B H -0.2668 -0.0766 0.8156 0.032 Uiso 1 1 calc R . .
C70 C -0.0214(3) 0.07312(14) 0.7683(3) 0.0197(9) Uani 1 1 d . . .
C71 C -0.0865(3) 0.03660(13) 0.7653(3) 0.0187(9) Uani 1 1 d . . .
C72 C -0.0809(3) 0.02107(14) 0.8572(3) 0.0220(10) Uani 1 1 d . . .
H72A H -0.0341 0.0342 0.9222 0.026 Uiso 1 1 calc R . .
C73 C -0.1422(3) -0.01280(14) 0.8543(3) 0.0235(10) Uani 1 1 d . . .
H73A H -0.1390 -0.0223 0.9172 0.028 Uiso 1 1 calc R . .
C74 C -0.2100(3) -0.03368(13) 0.7595(3) 0.0218(10) Uani 1 1 d . . .
C75 C -0.2132(3) -0.01889(14) 0.6677(3) 0.0222(10) Uani 1 1 d . . .
H75A H -0.2565 -0.0331 0.6032 0.027 Uiso 1 1 calc R . .
C76 C -0.1538(3) 0.01603(14) 0.6708(3) 0.0227(10) Uani 1 1 d . . .
H76A H -0.1587 0.0264 0.6078 0.027 Uiso 1 1 calc R . .
O81 O 0.4078(3) 0.09005(13) 0.4775(3) 0.0579(11) Uani 1 1 d . . .
O82 O 0.5423(3) 0.05046(13) 0.5080(3) 0.0597(11) Uani 1 1 d . . .
N80 N 0.4957(3) 0.07386(15) 0.5380(4) 0.0435(11) Uani 1 1 d . . .
C81 C 0.5437(3) 0.08451(15) 0.6481(4) 0.0295(11) Uani 1 1 d . . .
C82 C 0.4952(4) 0.11455(17) 0.6796(4) 0.0381(13) Uani 1 1 d . . .
H82A H 0.4326 0.1287 0.6303 0.046 Uiso 1 1 calc R . .
C83 C 0.5401(4) 0.12310(17) 0.7836(4) 0.0421(13) Uani 1 1 d . . .
H83A H 0.5082 0.1436 0.8071 0.051 Uiso 1 1 calc R . .
C84 C 0.6311(4) 0.10256(17) 0.8559(4) 0.0408(13) Uani 1 1 d . . .
H84A H 0.6610 0.1088 0.9283 0.049 Uiso 1 1 calc R . .
C85 C 0.6779(4) 0.07310(17) 0.8222(4) 0.0381(13) Uani 1 1 d . . .
H85A H 0.7407 0.0591 0.8717 0.046 Uiso 1 1 calc R . .
C86 C 0.6356(3) 0.06364(15) 0.7181(4) 0.0326(12) Uani 1 1 d . . .
H86A H 0.6682 0.0434 0.6947 0.039 Uiso 1 1 calc R . .
O91 O 0.1656(4) -0.00233(16) 0.8763(4) 0.0831(16) Uani 1 1 d . . .
O92 O 0.3033(4) -0.04202(15) 0.9318(3) 0.0769(15) Uani 1 1 d . . .
N90 N 0.2230(4) -0.02831(15) 0.8634(4) 0.0448(12) Uani 1 1 d . . .
C91 C 0.1873(3) -0.04317(15) 0.7556(4) 0.0281(11) Uani 1 1 d . . .
C92 C 0.0885(4) -0.03105(18) 0.6800(5) 0.0485(15) Uani 1 1 d . . .
H92A H 0.0457 -0.0124 0.6945 0.058 Uiso 1 1 calc R . .
C93 C 0.0542(6) -0.0480(3) 0.5792(6) 0.096(3) Uani 1 1 d . . .
H93A H -0.0143 -0.0417 0.5234 0.115 Uiso 1 1 calc R . .
C94 C 0.1210(11) -0.0734(3) 0.5632(7) 0.114(5) Uani 1 1 d . . .
H94A H 0.0992 -0.0841 0.4951 0.137 Uiso 1 1 calc R . .
C95 C 0.2145(8) -0.0833(2) 0.6396(7) 0.090(3) Uani 1 1 d . . .
H95A H 0.2577 -0.1019 0.6258 0.108 Uiso 1 1 calc R . .
C96 C 0.2513(4) -0.06812(16) 0.7362(5) 0.0467(15) Uani 1 1 d . . .
H96A H 0.3207 -0.0747 0.7899 0.056 Uiso 1 1 calc R . .
O90 O 0.3036(2) 0.05563(10) 1.0524(2) 0.0320(8) Uani 1 1 d . . .
H90A H 0.2716 0.0331 1.0189 0.038 Uiso 1 1 d . . .
H90B H 0.2916 0.0777 1.0137 0.038 Uiso 1 1 d . . .

loop_
_atom_site_aniso_label
_atom_site_aniso_U_11
_atom_site_aniso_U_22
_atom_site_aniso_U_33
_atom_site_aniso_U_23
_atom_site_aniso_U_13
_atom_site_aniso_U_12
Hf 0.01143(7) 0.01863(9) 0.01225(9) 0.00053(8) 0.00640(6) 0.00006(7)
N1 0.0140(14) 0.0157(18) 0.0134(18) 0.0003(15) 0.0080(13) -0.0008(13)
N2 0.0135(14) 0.0226(19) 0.0125(18) -0.0020(15) 0.0082(13) -0.0010(13)
N3 0.0130(14) 0.0196(19) 0.0152(19) -0.0008(15) 0.0076(13) -0.0024(13)
N4 0.0135(14) 0.0197(19) 0.0145(18) 0.0017(15) 0.0075(13) 0.0027(13)
C1 0.0185(18) 0.016(2) 0.016(2) 0.0006(18) 0.0111(16) -0.0010(16)
C2 0.0125(16) 0.022(2) 0.020(2) 0.0012(19) 0.0096(16) -0.0019(16)
C3 0.0149(17) 0.022(2) 0.021(2) 0.0003(19) 0.0071(17) -0.0007(16)
C4 0.0154(17) 0.021(2) 0.012(2) 0.0017(18) 0.0072(16) 0.0008(16)
C5 0.0139(17) 0.016(2) 0.015(2) -0.0005(18) 0.0058(16) -0.0014(15)
C6 0.0163(18) 0.019(2) 0.019(2) 0.0004(19) 0.0095(17) 0.0021(16)
C7 0.0161(18) 0.029(3) 0.011(2) -0.0029(19) 0.0042(16) -0.0028(17)
C8 0.0193(18) 0.024(2) 0.013(2) 0.0004(19) 0.0083(16) 0.0008(17)
C9 0.0173(18) 0.019(2) 0.015(2) -0.0017(18) 0.0092(16) 0.0014(16)
C10 0.0174(18) 0.026(2) 0.013(2) -0.0029(19) 0.0114(16) -0.0006(17)
C11 0.0191(18) 0.021(2) 0.020(2) 0.0009(19) 0.0133(17) 0.0005(16)
C12 0.0171(18) 0.030(3) 0.023(3) 0.001(2) 0.0133(18) 0.0008(17)
C13 0.0151(18) 0.029(3) 0.026(3) 0.004(2) 0.0138(18) 0.0021(17)
C14 0.0164(18) 0.021(2) 0.022(2) 0.0009(19) 0.0104(17) 0.0016(16)
C15 0.0137(17) 0.021(2) 0.016(2) 0.0005(18) 0.0059(16) 0.0002(16)
C16 0.0177(18) 0.018(2) 0.015(2) -0.0024(18) 0.0058(16) -0.0034(16)
C17 0.0159(18) 0.025(2) 0.014(2) -0.0017(19) 0.0064(16) 0.0002(16)
C18 0.0195(18) 0.028(2) 0.012(2) -0.0034(19) 0.0091(16) -0.0034(17)
C19 0.0170(18) 0.016(2) 0.019(2) 0.0035(18) 0.0092(17) 0.0031(16)
C20 0.0143(17) 0.019(2) 0.015(2) -0.0001(17) 0.0095(16) 0.0013(15)
C21 0.0144(17) 0.023(2) 0.015(2) 0.0072(19) 0.0063(16) -0.0010(16)
C22 0.0198(19) 0.024(2) 0.019(2) 0.004(2) 0.0104(17) 0.0002(17)
C23 0.022(2) 0.036(3) 0.013(2) 0.000(2) 0.0064(17) -0.0097(19)
C24 0.0117(17) 0.048(3) 0.015(2) 0.008(2) 0.0031(16) -0.0003(19)
C25 0.0202(19) 0.037(3) 0.021(3) 0.005(2) 0.0096(18) 0.0071(19)
C26 0.0199(19) 0.029(2) 0.018(2) 0.004(2) 0.0081(17) 0.0006(18)
C31 0.0138(17) 0.027(2) 0.016(2) -0.0031(19) 0.0083(16) -0.0042(16)
C32 0.030(2) 0.029(3) 0.032(3) 0.000(2) 0.022(2) 0.0026(19)
C33 0.036(2) 0.033(3) 0.037(3) 0.007(2) 0.026(2) 0.002(2)
C34 0.034(2) 0.043(3) 0.023(3) 0.002(2) 0.023(2) -0.002(2)
C35 0.046(3) 0.033(3) 0.037(3) -0.005(2) 0.034(2) 0.001(2)
C36 0.035(2) 0.028(3) 0.030(3) -0.001(2) 0.025(2) -0.001(2)
C41 0.0145(17) 0.027(2) 0.017(2) 0.0037(19) 0.0093(16) 0.0015(17)
C42 0.020(2) 0.026(3) 0.037(3) -0.009(2) 0.002(2) 0.0009(19)
C43 0.028(2) 0.033(3) 0.040(3) -0.001(3) 0.003(2) 0.012(2)
C44 0.0164(19) 0.050(3) 0.018(2) -0.001(2) 0.0075(18) 0.004(2)
C45 0.021(2) 0.037(3) 0.032(3) -0.003(2) 0.008(2) -0.010(2)
C46 0.0201(19) 0.029(3) 0.033(3) 0.002(2) 0.0072(19) 0.0026(19)
C51 0.0149(17) 0.028(2) 0.017(2) 0.000(2) 0.0093(16) -0.0009(17)
C52 0.039(2) 0.029(3) 0.025(3) 0.008(2) 0.021(2) 0.006(2)
C53 0.051(3) 0.043(3) 0.034(3) 0.004(3) 0.033(3) 0.016(2)
C54 0.035(2) 0.052(3) 0.023(3) 0.012(2) 0.024(2) 0.006(2)
C55 0.022(2) 0.035(3) 0.030(3) 0.007(2) 0.015(2) -0.0037(19)
C56 0.0219(19) 0.026(3) 0.019(2) -0.001(2) 0.0123(18) -0.0021(18)
O61 0.0170(12) 0.0256(16) 0.0126(15) 0.0003(13) 0.0071(11) 0.0028(12)
O62 0.0188(13) 0.0211(15) 0.0159(16) 0.0047(13) 0.0102(12) 0.0051(11)
N64 0.033(2) 0.043(3) 0.033(2) -0.003(2) 0.0160(18) 0.0160(18)
C60 0.0152(17) 0.018(2) 0.020(2) 0.0007(19) 0.0084(16) -0.0054(16)
C61 0.0182(18) 0.016(2) 0.025(2) -0.0022(19) 0.0137(17) -0.0019(16)
C62 0.0191(18) 0.019(2) 0.019(2) 0.0007(19) 0.0098(17) -0.0006(16)
C63 0.030(2) 0.022(2) 0.027(3) -0.001(2) 0.017(2) 0.0036(18)
C64 0.0196(19) 0.022(2) 0.040(3) 0.004(2) 0.017(2) 0.0046(17)
C65 0.0201(19) 0.026(2) 0.025(3) 0.005(2) 0.0102(18) 0.0084(18)
C66 0.0214(19) 0.023(2) 0.021(2) 0.001(2) 0.0119(18) -0.0004(17)
O71 0.0167(13) 0.0224(16) 0.0167(15) 0.0018(13) 0.0061(12) -0.0017(11)
O72 0.0241(13) 0.0193(16) 0.0132(15) -0.0027(13) 0.0107(12) -0.0029(12)
N74 0.0260(17) 0.029(2) 0.026(2) 0.0015(18) 0.0127(16) -0.0065(16)
C70 0.0159(17) 0.024(2) 0.022(2) -0.004(2) 0.0119(17) 0.0036(16)
C71 0.0158(18) 0.022(2) 0.019(2) 0.0021(19) 0.0091(17) 0.0007(16)
C72 0.0168(18) 0.025(2) 0.024(2) 0.004(2) 0.0094(17) 0.0027(17)
C73 0.0213(19) 0.029(3) 0.018(2) 0.008(2) 0.0083(18) 0.0019(18)
C74 0.0162(18) 0.021(2) 0.029(3) 0.003(2) 0.0111(18) 0.0032(16)
C75 0.0216(19) 0.023(2) 0.021(2) -0.003(2) 0.0097(18) -0.0015(17)
C76 0.0212(19) 0.027(2) 0.022(2) 0.002(2) 0.0122(18) 0.0005(18)
O81 0.039(2) 0.070(3) 0.042(2) 0.007(2) 0.0025(17) -0.018(2)
O82 0.096(3) 0.041(2) 0.044(3) -0.013(2) 0.037(2) -0.002(2)
N80 0.050(3) 0.040(3) 0.038(3) -0.007(2) 0.020(2) -0.018(2)
C81 0.030(2) 0.030(3) 0.031(3) -0.004(2) 0.017(2) -0.007(2)
C82 0.030(2) 0.047(3) 0.036(3) 0.008(3) 0.016(2) 0.006(2)
C83 0.049(3) 0.041(3) 0.052(4) 0.000(3) 0.037(3) 0.012(3)
C84 0.050(3) 0.046(3) 0.037(3) -0.003(3) 0.030(3) 0.000(3)
C85 0.034(2) 0.044(3) 0.040(3) 0.009(3) 0.021(2) 0.011(2)
C86 0.032(2) 0.030(3) 0.042(3) 0.000(2) 0.023(2) 0.007(2)
O91 0.104(4) 0.076(3) 0.109(4) -0.048(3) 0.083(3) -0.030(3)
O92 0.085(3) 0.069(3) 0.034(3) 0.013(2) -0.002(2) -0.028(3)
N90 0.059(3) 0.040(3) 0.042(3) -0.005(2) 0.031(3) -0.018(2)
C91 0.038(2) 0.025(3) 0.024(3) -0.003(2) 0.016(2) -0.008(2)
C92 0.040(3) 0.038(3) 0.060(4) 0.014(3) 0.020(3) -0.005(2)
C93 0.074(5) 0.091(7) 0.051(5) 0.034(5) -0.023(4) -0.055(5)
C94 0.236(14) 0.069(7) 0.038(5) -0.014(5) 0.068(7) -0.081(8)
C95 0.207(10) 0.036(4) 0.100(7) -0.028(5) 0.132(7) -0.038(5)
C96 0.063(3) 0.030(3) 0.070(4) 0.003(3) 0.050(3) -0.002(3)
O90 0.0365(17) 0.0326(19) 0.0264(19) 0.0061(15) 0.0151(15) 0.0008(14)

loop_
_atom_type_symbol
_atom_type_description
_atom_type_scat_dispersion_real
_atom_type_scat_dispersion_imag
_atom_type_scat_source
C C 0.0033 0.0016 'International Tables Vol C Tables 4.2.6.8 and 6.1.1.4'
H H 0.0000 0.0000 'International Tables Vol C Tables 4.2.6.8 and 6.1.1.4'
N N 0.0061 0.0033 'International Tables Vol C Tables 4.2.6.8 and 6.1.1.4'
O O 0.0106 0.0060 'International Tables Vol C Tables 4.2.6.8 and 6.1.1.4'
Hf Hf -0.5830 6.1852 'International Tables Vol C Tables 4.2.6.8 and 6.1.1.4'

loop_
_geom_angle_atom_site_label_1
_geom_angle_atom_site_label_2
_geom_angle_atom_site_label_3
_geom_angle
_geom_angle_site_symmetry_1
_geom_angle_site_symmetry_3
_geom_angle_publ_flag
O72 Hf N4 80.85(11) . . ?
O72 Hf N2 135.92(11) . . ?
N4 Hf N2 128.36(12) . . ?
O72 Hf O71 58.26(10) . . ?
N4 Hf O71 135.40(10) . . ?
N2 Hf O71 80.61(11) . . ?
O72 Hf O62 101.50(10) . . ?
N4 Hf O62 136.45(11) . . ?
N2 Hf O62 79.51(11) . . ?
O71 Hf O62 74.02(9) . . ?
O72 Hf O61 73.23(10) . . ?
N4 Hf O61 81.98(11) . . ?
N2 Hf O61 134.72(10) . . ?
O71 Hf O61 100.57(10) . . ?
O62 Hf O61 58.18(10) . . ?
O72 Hf N1 145.52(11) . . ?
N4 Hf N1 78.20(11) . . ?
N2 Hf N1 78.17(12) . . ?
O71 Hf N1 146.15(10) . . ?
O62 Hf N1 76.39(10) . . ?
O61 Hf N1 76.95(11) . . ?
O72 Hf N3 77.88(10) . . ?
N4 Hf N3 78.10(12) . . ?
N2 Hf N3 77.80(11) . . ?
O71 Hf N3 76.67(11) . . ?
O62 Hf N3 145.32(11) . . ?
O61 Hf N3 147.07(10) . . ?
N1 Hf N3 123.31(12) . . ?
O72 Hf C70 29.21(11) . . ?
N4 Hf C70 108.44(12) . . ?
N2 Hf C70 108.37(13) . . ?
O71 Hf C70 29.05(11) . . ?
O62 Hf C70 87.71(11) . . ?
O61 Hf C70 86.83(11) . . ?
N1 Hf C70 161.57(12) . . ?
N3 Hf C70 75.12(11) . . ?
O72 Hf C60 87.69(11) . . ?
N4 Hf C60 109.51(12) . . ?
N2 Hf C60 107.02(12) . . ?
O71 Hf C60 87.45(11) . . ?
O62 Hf C60 28.93(11) . . ?
O61 Hf C60 29.25(11) . . ?
N1 Hf C60 74.09(12) . . ?
N3 Hf C60 162.55(12) . . ?
C70 Hf C60 87.49(12) . . ?
C4 N1 C1 105.4(3) . . ?
C4 N1 Hf 126.5(3) . . ?
C1 N1 Hf 125.2(2) . . ?
C6 N2 C9 105.5(3) . . ?
C6 N2 Hf 124.1(3) . . ?
C9 N2 Hf 123.5(2) . . ?
C14 N3 C11 105.2(3) . . ?
C14 N3 Hf 125.5(3) . . ?
C11 N3 Hf 123.9(2) . . ?
C19 N4 C16 105.1(3) . . ?
C19 N4 Hf 124.9(2) . . ?
C16 N4 Hf 126.3(3) . . ?
C20 C1 N1 125.8(3) . . ?
C20 C1 C2 124.4(4) . . ?
N1 C1 C2 109.8(3) . . ?
C3 C2 C1 107.2(4) . . ?
C2 C3 C4 107.9(3) . . ?
N1 C4 C5 125.4(3) . . ?
N1 C4 C3 109.8(3) . . ?
C5 C4 C3 124.7(3) . . ?
C4 C5 C6 124.5(3) . . ?
C4 C5 C21 117.6(3) . . ?
C6 C5 C21 117.9(4) . . ?
N2 C6 C5 125.0(4) . . ?
N2 C6 C7 109.8(3) . . ?
C5 C6 C7 125.1(3) . . ?
C8 C7 C6 107.1(3) . . ?
C7 C8 C9 107.9(4) . . ?
C10 C9 N2 125.4(4) . . ?
C10 C9 C8 124.8(4) . . ?
N2 C9 C8 109.6(3) . . ?
C9 C10 C11 124.1(4) . . ?
C9 C10 C31 118.4(3) . . ?
C11 C10 C31 117.5(3) . . ?
N3 C11 C10 125.8(3) . . ?
N3 C11 C12 110.3(3) . . ?
C10 C11 C12 124.0(4) . . ?
C13 C12 C11 106.8(4) . . ?
C12 C13 C14 108.0(3) . . ?
C15 C14 N3 125.7(3) . . ?
C15 C14 C13 124.5(4) . . ?
N3 C14 C13 109.8(4) . . ?
C14 C15 C16 124.8(3) . . ?
C14 C15 C41 118.3(3) . . ?
C16 C15 C41 116.8(4) . . ?
N4 C16 C15 125.2(4) . . ?
N4 C16 C17 110.4(3) . . ?
C15 C16 C17 124.3(3) . . ?
C18 C17 C16 107.4(3) . . ?
C17 C18 C19 106.5(4) . . ?
N4 C19 C20 125.5(4) . . ?
N4 C19 C18 110.6(3) . . ?
C20 C19 C18 123.5(4) . . ?
C1 C20 C19 124.0(4) . . ?
C1 C20 C51 117.9(3) . . ?
C19 C20 C51 117.9(3) . . ?
C22 C21 C26 119.1(3) . . ?
C22 C21 C5 122.3(4) . . ?
C26 C21 C5 118.6(4) . . ?
C21 C22 C23 121.0(4) . . ?
C22 C23 C24 119.7(4) . . ?
C25 C24 C23 120.4(4) . . ?
C24 C25 C26 120.0(4) . . ?
C21 C26 C25 119.9(4) . . ?
C32 C31 C36 118.1(4) . . ?
C32 C31 C10 119.2(4) . . ?
C36 C31 C10 122.6(4) . . ?
C31 C32 C33 121.1(4) . . ?
C34 C33 C32 120.3(4) . . ?
C33 C34 C35 119.5(4) . . ?
C36 C35 C34 120.3(4) . . ?
C35 C36 C31 120.7(4) . . ?
C42 C41 C46 119.3(4) . . ?
C42 C41 C15 120.7(4) . . ?
C46 C41 C15 119.9(4) . . ?
C41 C42 C43 120.0(4) . . ?
C44 C43 C42 120.6(4) . . ?
C43 C44 C45 119.9(4) . . ?
C44 C45 C46 119.7(4) . . ?
C41 C46 C45 120.5(4) . . ?
C56 C51 C52 118.7(4) . . ?
C56 C51 C20 120.6(4) . . ?
C52 C51 C20 120.6(4) . . ?
C53 C52 C51 120.4(4) . . ?
C52 C53 C54 120.6(4) . . ?
C55 C54 C53 119.3(4) . . ?
C56 C55 C54 120.0(4) . . ?
C55 C56 C51 121.0(4) . . ?
C60 O61 Hf 91.9(2) . . ?
C60 O62 Hf 92.4(2) . . ?
O62 C60 O61 117.5(4) . . ?
O62 C60 C61 121.7(3) . . ?
O61 C60 C61 120.9(4) . . ?
O62 C60 Hf 58.69(19) . . ?
O61 C60 Hf 58.8(2) . . ?
C61 C60 Hf 178.2(3) . . ?
C62 C61 C66 118.4(4) . . ?
C62 C61 C60 121.3(4) . . ?
C66 C61 C60 120.3(4) . . ?
C63 C62 C61 121.0(4) . . ?
C62 C63 C64 120.4(4) . . ?
N64 C64 C65 121.3(4) . . ?
N64 C64 C63 120.3(4) . . ?
C65 C64 C63 118.4(4) . . ?
C66 C65 C64 121.0(4) . . ?
C65 C66 C61 120.8(4) . . ?
C70 O71 Hf 91.8(2) . . ?
C70 O72 Hf 92.1(2) . . ?
O71 C70 O72 117.8(4) . . ?
O71 C70 C71 120.8(4) . . ?
O72 C70 C71 121.4(4) . . ?
O71 C70 Hf 59.1(2) . . ?
O72 C70 Hf 58.7(2) . . ?
C71 C70 Hf 177.9(3) . . ?
C76 C71 C72 118.6(4) . . ?
C76 C71 C70 120.7(4) . . ?
C72 C71 C70 120.6(4) . . ?
C73 C72 C71 120.7(4) . . ?
C72 C73 C74 120.9(4) . . ?
N74 C74 C75 121.1(4) . . ?
N74 C74 C73 120.6(4) . . ?
C75 C74 C73 118.4(4) . . ?
C76 C75 C74 120.3(4) . . ?
C75 C76 C71 121.1(4) . . ?
O82 N80 O81 123.0(5) . . ?
O82 N80 C81 119.4(4) . . ?
O81 N80 C81 117.6(5) . . ?
C82 C81 C86 122.4(5) . . ?
C82 C81 N80 118.9(4) . . ?
C86 C81 N80 118.7(4) . . ?
C83 C82 C81 117.8(5) . . ?
C82 C83 C84 121.5(5) . . ?
C85 C84 C83 119.4(5) . . ?
C86 C85 C84 121.0(5) . . ?
C85 C86 C81 117.9(4) . . ?
O92 N90 O91 124.3(6) . . ?
O92 N90 C91 118.4(5) . . ?
O91 N90 C91 117.2(5) . . ?
C96 C91 C92 123.3(5) . . ?
C96 C91 N90 119.4(5) . . ?
C92 C91 N90 117.3(5) . . ?
C91 C92 C93 115.9(6) . . ?
C94 C93 C92 118.9(7) . . ?
C95 C94 C93 121.5(9) . . ?
C94 C95 C96 122.3(9) . . ?
C95 C96 C91 118.1(7) . . ?

loop_
_geom_bond_atom_site_label_1
_geom_bond_atom_site_label_2
_geom_bond_distance
_geom_bond_site_symmetry_2
_geom_bond_publ_flag
Hf O72 2.237(3) . ?
Hf N4 2.238(3) . ?
Hf N2 2.241(3) . ?
Hf O71 2.248(3) . ?
Hf O62 2.253(3) . ?
Hf O61 2.256(3) . ?
Hf N1 2.265(3) . ?
Hf N3 2.275(3) . ?
Hf C70 2.618(4) . ?
Hf C60 2.635(4) . ?
N1 C4 1.382(4) . ?
N1 C1 1.396(5) . ?
N2 C6 1.386(4) . ?
N2 C9 1.391(5) . ?
N3 C14 1.387(5) . ?
N3 C11 1.388(5) . ?
N4 C19 1.375(5) . ?
N4 C16 1.388(4) . ?
C1 C20 1.383(5) . ?
C1 C2 1.435(5) . ?
C2 C3 1.345(6) . ?
C3 C4 1.434(5) . ?
C4 C5 1.390(6) . ?
C5 C6 1.395(5) . ?
C5 C21 1.501(5) . ?
C6 C7 1.439(6) . ?
C7 C8 1.348(5) . ?
C8 C9 1.430(5) . ?
C9 C10 1.388(5) . ?
C10 C11 1.399(5) . ?
C10 C31 1.488(6) . ?
C11 C12 1.439(5) . ?
C12 C13 1.346(6) . ?
C13 C14 1.434(5) . ?
C14 C15 1.373(6) . ?
C15 C16 1.406(6) . ?
C15 C41 1.500(5) . ?
C16 C17 1.419(6) . ?
C17 C18 1.362(5) . ?
C18 C19 1.434(5) . ?
C19 C20 1.403(5) . ?
C20 C51 1.495(6) . ?
C21 C22 1.383(6) . ?
C21 C26 1.398(6) . ?
C22 C23 1.383(5) . ?
C23 C24 1.390(6) . ?
C24 C25 1.371(6) . ?
C25 C26 1.402(5) . ?
C31 C32 1.379(6) . ?
C31 C36 1.395(6) . ?
C32 C33 1.385(6) . ?
C33 C34 1.374(6) . ?
C34 C35 1.383(6) . ?
C35 C36 1.380(6) . ?
C41 C42 1.378(6) . ?
C41 C46 1.382(6) . ?
C42 C43 1.395(5) . ?
C43 C44 1.367(6) . ?
C44 C45 1.380(6) . ?
C45 C46 1.395(5) . ?
C51 C56 1.389(6) . ?
C51 C52 1.393(6) . ?
C52 C53 1.374(6) . ?
C53 C54 1.391(7) . ?
C54 C55 1.384(6) . ?
C55 C56 1.378(6) . ?
O61 C60 1.288(4) . ?
O62 C60 1.276(5) . ?
N64 C64 1.366(5) . ?
C60 C61 1.468(5) . ?
C61 C62 1.399(6) . ?
C61 C66 1.401(5) . ?
C62 C63 1.375(5) . ?
C63 C64 1.407(6) . ?
C64 C65 1.399(6) . ?
C65 C66 1.369(5) . ?
O71 C70 1.272(5) . ?
O72 C70 1.278(5) . ?
N74 C74 1.362(5) . ?
C70 C71 1.467(5) . ?
C71 C76 1.399(6) . ?
C71 C72 1.400(6) . ?
C72 C73 1.369(6) . ?
C73 C74 1.409(6) . ?
C74 C75 1.405(6) . ?
C75 C76 1.375(6) . ?
O81 N80 1.252(5) . ?
O82 N80 1.217(6) . ?
N80 C81 1.451(6) . ?
C81 C82 1.384(7) . ?
C81 C86 1.386(6) . ?
C82 C83 1.360(7) . ?
C83 C84 1.383(7) . ?
C84 C85 1.374(7) . ?
C85 C86 1.370(7) . ?
O91 N90 1.244(6) . ?
O92 N90 1.185(6) . ?
N90 C91 1.478(6) . ?
C91 C96 1.350(7) . ?
C91 C92 1.371(6) . ?
C92 C93 1.411(11) . ?
C93 C94 1.364(13) . ?
C94 C95 1.307(12) . ?
C95 C96 1.332(9) . ?
